data_4079096
loop_
_publ_author_name
'Linden, Anthony'
'Llovera, Ligia'
'Herrera, Julio'
'Dorta, Reto'
'Agrifoglio, Giuseppe'
'Dorta, Romano'

_publ_section_title
;
 &#x201C;Chiral-at-Metal&#x201D; Hemilabile Nickel Complexes with a Latent
 d10-ML2Configuration: Receiving Substrates with Open Arms
;
_journal_issue 17
_journal_name_full Organometallics
_journal_page_first 6162
_journal_paper_doi 10.1021/om300484z
_journal_volume 31
_journal_year 2012
_chemical_absolute_configuration ad
_chemical_formula_moiety 'C68 H44 N2 Ni O4 P2, 2(C4 H8 O)'
_chemical_formula_sum 'C76 H60 N2 Ni O6 P2'
_chemical_formula_weight 1217.96
_chemical_name_systematic
; 
 ? 
;
_space_group_IT_number 146
_symmetry_cell_setting trigonal
_symmetry_Int_Tables_number 146
_symmetry_space_group_name_Hall 'R 3'
_symmetry_space_group_name_H-M 'R 3 :H'
_atom_sites_solution_hydrogens geom
_atom_sites_solution_primary direct
_atom_sites_solution_secondary difmap
_audit_creation_date 10-06-24
_audit_creation_method SHELXL-97
_cell_angle_alpha 90.00
_cell_angle_beta 90.00
_cell_angle_gamma 120.00
_cell_formula_units_Z 9
_cell_length_a 37.5195(6)
_cell_length_b 37.5195(6)
_cell_length_c 13.4940(2)
_cell_measurement_reflns_used 41902
_cell_measurement_temperature 160(1)
_cell_measurement_theta_max 27.6
_cell_measurement_theta_min 3.2
_cell_volume 16450.7(4)
_computing_cell_refinement
;
CrysAlisPro, Oxford Diffraction Ltd.,
Version 1.171.33.66 (release 28-04-2010 CrysAlis171 .NET)
(compiled Apr 28 2010,14:27:37)
;
_computing_data_collection
;
CrysAlisPro, Oxford Diffraction Ltd.,
Version 1.171.33.66 (release 28-04-2010 CrysAlis171 .NET)
(compiled Apr 28 2010,14:27:37)
;
_computing_data_reduction
;
CrysAlisPro, Oxford Diffraction Ltd.,
Version 1.171.33.66 (release 28-04-2010 CrysAlis171 .NET)
(compiled Apr 28 2010,14:27:37)
;
_computing_molecular_graphics 'ORTEPII (Johnson, 1976)'
_computing_publication_material 'SHELXL97 and PLATON (Spek, 2003)'
_computing_structure_refinement 'SHELXL97 (Sheldrick, 1997)'
_computing_structure_solution 'SHELXS97 (Sheldrick, 1997)'
_diffrn_ambient_temperature 160(1)
_diffrn_detector 'Atlas CCD camera on \k goniostat'
_diffrn_detector_area_resol_mean 10.3801
_diffrn_measured_fraction_theta_full 0.998
_diffrn_measured_fraction_theta_max 0.938
_diffrn_measurement_device_type 'Oxford Diffraction SuperNova, dual radiation diffractometer'
_diffrn_measurement_method '\w scans with \k offsets'
_diffrn_radiation_monochromator mirror
_diffrn_radiation_source 'SuperNova (Mo) X-ray Source'
_diffrn_radiation_type 'Mo K\a'
_diffrn_radiation_wavelength 0.71073
_diffrn_reflns_av_R_equivalents 0.0466
_diffrn_reflns_av_sigmaI/netI 0.0307
_diffrn_reflns_limit_h_max 48
_diffrn_reflns_limit_h_min -44
_diffrn_reflns_limit_k_max 48
_diffrn_reflns_limit_k_min -48
_diffrn_reflns_limit_l_max 17
_diffrn_reflns_limit_l_min -17
_diffrn_reflns_number 56708
_diffrn_reflns_theta_full 25.0
_diffrn_reflns_theta_max 27.67
_diffrn_reflns_theta_min 3.26
_diffrn_standards_decay_% 0
_diffrn_standards_number 0
_exptl_absorpt_coefficient_mu 0.358
_exptl_absorpt_correction_T_max 1.00000
_exptl_absorpt_correction_T_min 0.89382
_exptl_absorpt_correction_type multi-scan
_exptl_absorpt_process_details
;
CrysAlisPro, Oxford Diffraction Ltd.,
Version 1.171.33.66 (release 28-04-2010 CrysAlis171 .NET)
(compiled Apr 28 2010,14:27:37)
Empirical absorption correction using spherical harmonics,
 implemented in SCALE3 ABSPACK scaling algorithm.
;
_exptl_crystal_colour orange
_exptl_crystal_density_diffrn 1.106
_exptl_crystal_density_method 'not measured'
_exptl_crystal_description prism
_exptl_crystal_F_000 5724
_exptl_crystal_size_max 0.30
_exptl_crystal_size_mid 0.25
_exptl_crystal_size_min 0.20
_platon_squeeze_details
;  THF has 40 e, so 6 THF per cavity (around 3-fold axis)
gives 240 e per cavity.  If some THF has left the crystal,
this would be consistent with slight underoccupation of the site.
One THF could be discerned from the peaks, but refined to give
large ADPs.  The other THF could not be discerned readily from
the weak peaks remaining.  Therefore SQUEEZE was employed.
No significant residual e-denity peaks remain.
;
_refine_diff_density_max 0.351
_refine_diff_density_min -0.282
_refine_diff_density_rms 0.065
_refine_ls_abs_structure_details 'Flack (1983)'
_refine_ls_abs_structure_Flack 0.018(6)
_refine_ls_extinction_method none
_refine_ls_goodness_of_fit_ref 1.065
_refine_ls_hydrogen_treatment constr
_refine_ls_matrix_type full
_refine_ls_number_parameters 695
_refine_ls_number_reflns 15371
_refine_ls_number_restraints 1
_refine_ls_restrained_S_all 1.065
_refine_ls_R_factor_all 0.0387
_refine_ls_R_factor_gt 0.0359
_refine_ls_shift/su_max 0.001
_refine_ls_shift/su_mean 0.000
_refine_ls_structure_factor_coef Fsqd
_refine_ls_weighting_details 'w=1/[\s^2^(Fo^2^)+(0.0805P)^2^] where P=(Fo^2^+2Fc^2^)/3'
_refine_ls_weighting_scheme calc
_refine_ls_wR_factor_gt 0.1045
_refine_ls_wR_factor_ref 0.1059
_reflns_number_gt 14304
_reflns_number_total 15371
_reflns_threshold_expression 'I > 2\s(I)'
_cod_data_source_file om300484z_si_001.cif
_cod_data_source_block 2a
_cod_original_sg_symbol_H-M 'R 3'
_cod_database_code 4079096

loop_
_symmetry_equiv_pos_as_xyz
'x, y, z'
'-y, x-y, z'
'-x+y, -x, z'
'x+2/3, y+1/3, z+1/3'
'-y+2/3, x-y+1/3, z+1/3'
'-x+y+2/3, -x+1/3, z+1/3'
'x+1/3, y+2/3, z+2/3'
'-y+1/3, x-y+2/3, z+2/3'
'-x+y+1/3, -x+2/3, z+2/3'

loop_
_atom_site_label
_atom_site_type_symbol
_atom_site_fract_x
_atom_site_fract_y
_atom_site_fract_z
_atom_site_U_iso_or_equiv
_atom_site_adp_type
_atom_site_occupancy
_atom_site_symmetry_multiplicity
_atom_site_calc_flag
_atom_site_refinement_flags
Ni1 Ni 0.265641(7) 0.128549(7) 0.205096(16) 0.02401(7) Uani 1 1 d .
P1 P 0.281906(16) 0.184505(15) 0.28014(3) 0.02383(10) Uani 1 1 d .
P2 P 0.303571(16) 0.101888(15) 0.22277(4) 0.02535(11) Uani 1 1 d .
O1 O 0.24367(4) 0.18487(4) 0.33571(10) 0.0272(3) Uani 1 1 d .
O2 O 0.32005(4) 0.20994(4) 0.35797(10) 0.0276(3) Uani 1 1 d .
O3 O 0.34565(4) 0.12005(5) 0.28947(10) 0.0300(3) Uani 1 1 d .
O4 O 0.31750(5) 0.08978(5) 0.11965(10) 0.0311(3) Uani 1 1 d .
N1 N 0.29749(6) 0.22365(5) 0.19577(12) 0.0291(4) Uani 1 1 d .
N2 N 0.27663(6) 0.05548(5) 0.28375(12) 0.0312(4) Uani 1 1 d .
C1 C 0.24821(6) 0.21977(6) 0.38465(14) 0.0256(4) Uani 1 1 d .
C2 C 0.27197(6) 0.23377(6) 0.46772(13) 0.0252(4) Uani 1 1 d .
C3 C 0.27873(6) 0.27186(6) 0.51006(13) 0.0269(4) Uani 1 1 d .
C4 C 0.30764(7) 0.29234(6) 0.58763(14) 0.0314(4) Uani 1 1 d .
H4 H 0.3224 0.2802 0.6151 0.038 Uiso 1 1 calc R
C5 C 0.31436(8) 0.32979(7) 0.62323(16) 0.0374(5) Uani 1 1 d .
H5 H 0.3337 0.3433 0.6749 0.045 Uiso 1 1 calc R
C6 C 0.29271(8) 0.34797(7) 0.58345(17) 0.0391(5) Uani 1 1 d .
H6 H 0.2977 0.3738 0.6080 0.047 Uiso 1 1 calc R
C7 C 0.26470(7) 0.32896(7) 0.51025(16) 0.0361(5) Uani 1 1 d .
H7 H 0.2499 0.3414 0.4854 0.043 Uiso 1 1 calc R
C8 C 0.25712(7) 0.29097(7) 0.47015(14) 0.0301(4) Uani 1 1 d .
C9 C 0.22935(7) 0.27179(7) 0.39029(15) 0.0319(4) Uani 1 1 d .
H9 H 0.2134 0.2833 0.3667 0.038 Uiso 1 1 calc R
C10 C 0.22530(7) 0.23711(7) 0.34703(15) 0.0315(4) Uani 1 1 d .
H10 H 0.2073 0.2248 0.2923 0.038 Uiso 1 1 calc R
C11 C 0.31231(6) 0.19769(6) 0.45735(14) 0.0269(4) Uani 1 1 d .
C12 C 0.28925(6) 0.20950(6) 0.51352(14) 0.0270(4) Uani 1 1 d .
C13 C 0.27934(7) 0.19468(6) 0.61325(14) 0.0301(4) Uani 1 1 d .
C14 C 0.25147(7) 0.20014(7) 0.67275(16) 0.0354(5) Uani 1 1 d .
H14 H 0.2394 0.2153 0.6472 0.042 Uiso 1 1 calc R
C15 C 0.24144(9) 0.18414(8) 0.76627(17) 0.0445(6) Uani 1 1 d .
H15 H 0.2224 0.1881 0.8043 0.053 Uiso 1 1 calc R
C16 C 0.25893(10) 0.16195(8) 0.80688(17) 0.0515(7) Uani 1 1 d .
H16 H 0.2518 0.1509 0.8719 0.062 Uiso 1 1 calc R
C17 C 0.28640(9) 0.15636(8) 0.75181(18) 0.0475(6) Uani 1 1 d .
H17 H 0.2988 0.1420 0.7799 0.057 Uiso 1 1 calc R
C18 C 0.29670(8) 0.17164(7) 0.65345(16) 0.0368(5) Uani 1 1 d .
C19 C 0.32226(8) 0.16290(7) 0.59289(18) 0.0418(5) Uani 1 1 d .
H19 H 0.3346 0.1484 0.6203 0.050 Uiso 1 1 calc R
C20 C 0.32942(8) 0.17479(7) 0.49697(17) 0.0376(5) Uani 1 1 d .
H20 H 0.3458 0.1678 0.4567 0.045 Uiso 1 1 calc R
C21 C 0.38236(6) 0.14846(6) 0.24427(15) 0.0289(4) Uani 1 1 d .
C22 C 0.40112(7) 0.13471(7) 0.17891(15) 0.0304(4) Uani 1 1 d .
C23 C 0.43895(7) 0.16448(7) 0.13263(17) 0.0370(5) Uani 1 1 d .
C24 C 0.45830(9) 0.15461(9) 0.0564(2) 0.0488(6) Uani 1 1 d .
H24 H 0.4463 0.1270 0.0336 0.059 Uiso 1 1 calc R
C25 C 0.49398(10) 0.18420(9) 0.0153(2) 0.0639(8) Uani 1 1 d .
H25 H 0.5067 0.1766 -0.0349 0.077 Uiso 1 1 calc R
C26 C 0.51251(11) 0.22527(10) 0.0442(3) 0.0725(10) Uani 1 1 d .
H26 H 0.5372 0.2453 0.0133 0.087 Uiso 1 1 calc R
C27 C 0.49503(10) 0.23641(9) 0.1169(3) 0.0617(8) Uani 1 1 d .
H27 H 0.5079 0.2643 0.1378 0.074 Uiso 1 1 calc R
C28 C 0.45716(9) 0.20638(8) 0.1627(2) 0.0460(6) Uani 1 1 d .
C29 C 0.43718(8) 0.21808(8) 0.2310(2) 0.0476(6) Uani 1 1 d .
H29 H 0.4498 0.2461 0.2509 0.057 Uiso 1 1 calc R
C30 C 0.39958(7) 0.19014(7) 0.27039(18) 0.0376(5) Uani 1 1 d .
H30 H 0.3856 0.1988 0.3142 0.045 Uiso 1 1 calc R
C31 C 0.34105(7) 0.07025(7) 0.11793(14) 0.0301(4) Uani 1 1 d .
C32 C 0.38083(7) 0.09033(6) 0.15262(15) 0.0299(4) Uani 1 1 d .
C33 C 0.40124(7) 0.06680(7) 0.16156(16) 0.0343(5) Uani 1 1 d .
C34 C 0.43976(8) 0.08253(9) 0.21190(18) 0.0422(5) Uani 1 1 d .
H34 H 0.4536 0.1101 0.2356 0.051 Uiso 1 1 calc R
C35 C 0.45664(9) 0.05783(10) 0.2259(2) 0.0564(8) Uani 1 1 d .
H35 H 0.4819 0.0682 0.2609 0.068 Uiso 1 1 calc R
C36 C 0.43735(10) 0.01774(10) 0.1896(3) 0.0645(9) Uani 1 1 d .
H36 H 0.4497 0.0013 0.1996 0.077 Uiso 1 1 calc R
C37 C 0.40102(9) 0.00190(8) 0.1399(2) 0.0536(7) Uani 1 1 d .
H37 H 0.3883 -0.0256 0.1162 0.064 Uiso 1 1 calc R
C38 C 0.38173(8) 0.02589(7) 0.12287(18) 0.0407(5) Uani 1 1 d .
C39 C 0.34358(8) 0.00992(7) 0.07436(18) 0.0418(5) Uani 1 1 d .
H39 H 0.3323 -0.0157 0.0409 0.050 Uiso 1 1 calc R
C40 C 0.32268(8) 0.03081(7) 0.07492(16) 0.0364(5) Uani 1 1 d .
H40 H 0.2960 0.0189 0.0466 0.044 Uiso 1 1 calc R
C41 C 0.26454(7) 0.21981(7) 0.13327(14) 0.0336(5) Uani 1 1 d .
C42 C 0.25752(9) 0.25290(9) 0.12698(17) 0.0458(6) Uani 1 1 d .
H42 H 0.2746 0.2774 0.1631 0.055 Uiso 1 1 calc R
C43 C 0.22647(12) 0.25054(12) 0.0696(2) 0.0636(9) Uani 1 1 d .
H43 H 0.2222 0.2734 0.0637 0.076 Uiso 1 1 calc R
C44 C 0.20135(12) 0.21409(14) 0.0200(3) 0.0737(11) Uani 1 1 d .
H44 H 0.1792 0.2120 -0.0186 0.088 Uiso 1 1 calc R
C45 C 0.20752(9) 0.18025(11) 0.0249(2) 0.0534(7) Uani 1 1 d .
H45 H 0.1896 0.1556 -0.0097 0.064 Uiso 1 1 calc R
C46 C 0.24024(7) 0.18297(8) 0.08110(15) 0.0361(5) Uani 1 1 d .
C47 C 0.24952(7) 0.14946(7) 0.07672(14) 0.0319(4) Uani 1 1 d .
H47 H 0.2296 0.1262 0.0339 0.038 Uiso 1 1 calc R
C48 C 0.28971(7) 0.15587(6) 0.06943(14) 0.0289(4) Uani 1 1 d .
H48 H 0.2919 0.1367 0.0215 0.035 Uiso 1 1 calc R
C49 C 0.32783(7) 0.19609(7) 0.07604(14) 0.0297(4) Uani 1 1 d .
C50 C 0.36259(8) 0.20302(8) 0.02056(18) 0.0412(5) Uani 1 1 d .
H50 H 0.3611 0.1816 -0.0200 0.049 Uiso 1 1 calc R
C51 C 0.39877(8) 0.24036(9) 0.0241(2) 0.0497(6) Uani 1 1 d .
H51 H 0.4217 0.2445 -0.0146 0.060 Uiso 1 1 calc R
C52 C 0.40177(8) 0.27153(8) 0.0833(2) 0.0478(6) Uani 1 1 d .
H52 H 0.4268 0.2971 0.0857 0.057 Uiso 1 1 calc R
C53 C 0.36881(8) 0.26604(7) 0.13904(18) 0.0407(5) Uani 1 1 d .
H53 H 0.3710 0.2877 0.1798 0.049 Uiso 1 1 calc R
C54 C 0.33205(7) 0.22850(6) 0.13563(15) 0.0296(4) Uani 1 1 d .
C55 C 0.24274(7) 0.02483(6) 0.22420(15) 0.0321(4) Uani 1 1 d .
C56 C 0.24144(8) -0.01216(7) 0.20562(18) 0.0423(5) Uani 1 1 d .
H56 H 0.2612 -0.0177 0.2351 0.051 Uiso 1 1 calc R
C57 C 0.21099(9) -0.04128(8) 0.1434(2) 0.0515(7) Uani 1 1 d .
H57 H 0.2098 -0.0668 0.1308 0.062 Uiso 1 1 calc R
C58 C 0.18273(9) -0.03269(8) 0.1004(2) 0.0526(7) Uani 1 1 d .
H58 H 0.1626 -0.0520 0.0564 0.063 Uiso 1 1 calc R
C59 C 0.18341(8) 0.00343(8) 0.12055(18) 0.0438(5) Uani 1 1 d .
H59 H 0.1635 0.0086 0.0908 0.053 Uiso 1 1 calc R
C60 C 0.21329(7) 0.03329(7) 0.18483(16) 0.0346(5) Uani 1 1 d .
C61 C 0.21142(6) 0.07051(7) 0.20919(15) 0.0315(4) Uani 1 1 d .
H61 H 0.1877 0.0709 0.1762 0.038 Uiso 1 1 calc R
C62 C 0.22002(7) 0.08915(6) 0.30296(16) 0.0314(4) Uani 1 1 d .
H62 H 0.2007 0.0991 0.3221 0.038 Uiso 1 1 calc R
C63 C 0.23579(7) 0.07671(6) 0.38945(16) 0.0326(4) Uani 1 1 d .
C64 C 0.22334(8) 0.08066(7) 0.48466(17) 0.0415(5) Uani 1 1 d .
H64 H 0.2047 0.0907 0.4925 0.050 Uiso 1 1 calc R
C65 C 0.23793(9) 0.07006(8) 0.56815(18) 0.0498(6) Uani 1 1 d .
H65 H 0.2295 0.0735 0.6322 0.060 Uiso 1 1 calc R
C66 C 0.26412(10) 0.05486(8) 0.55939(19) 0.0522(7) Uani 1 1 d .
H66 H 0.2735 0.0473 0.6166 0.063 Uiso 1 1 calc R
C67 C 0.27692(8) 0.05062(7) 0.46474(18) 0.0425(5) Uani 1 1 d .
H67 H 0.2956 0.0407 0.4577 0.051 Uiso 1 1 calc R
C68 C 0.26237(7) 0.06094(6) 0.38101(15) 0.0332(4) Uani 1 1 d .

loop_
_atom_site_aniso_label
_atom_site_aniso_U_11
_atom_site_aniso_U_22
_atom_site_aniso_U_33
_atom_site_aniso_U_23
_atom_site_aniso_U_13
_atom_site_aniso_U_12
Ni1 0.02954(13) 0.02542(12) 0.02193(11) -0.00146(9) -0.00148(9) 0.01739(11)
P1 0.0328(3) 0.0265(2) 0.0187(2) -0.00050(18) -0.00067(18) 0.0197(2)
P2 0.0303(3) 0.0270(2) 0.0246(2) -0.00272(19) -0.00222(19) 0.0187(2)
O1 0.0334(7) 0.0291(7) 0.0243(6) -0.0019(5) -0.0006(5) 0.0196(6)
O2 0.0319(7) 0.0298(7) 0.0234(6) -0.0010(5) -0.0005(5) 0.0170(6)
O3 0.0319(7) 0.0385(8) 0.0260(6) -0.0040(6) -0.0028(6) 0.0223(7)
O4 0.0420(8) 0.0358(8) 0.0267(7) -0.0057(6) -0.0058(6) 0.0278(7)
N1 0.0429(10) 0.0288(8) 0.0234(8) 0.0016(6) 0.0032(7) 0.0237(8)
N2 0.0422(10) 0.0305(9) 0.0270(8) -0.0034(7) -0.0039(7) 0.0228(8)
C1 0.0336(10) 0.0273(9) 0.0203(8) 0.0019(7) 0.0053(7) 0.0184(8)
C2 0.0314(10) 0.0295(9) 0.0201(8) 0.0046(7) 0.0055(7) 0.0192(8)
C3 0.0340(10) 0.0298(10) 0.0213(8) 0.0036(7) 0.0069(8) 0.0193(8)
C4 0.0408(11) 0.0324(10) 0.0242(9) 0.0006(8) 0.0006(8) 0.0208(9)
C5 0.0461(13) 0.0346(11) 0.0303(10) -0.0044(9) 0.0012(9) 0.0194(10)
C6 0.0565(14) 0.0337(11) 0.0324(10) -0.0053(9) 0.0062(10) 0.0267(11)
C7 0.0493(13) 0.0403(12) 0.0310(10) 0.0028(9) 0.0077(9) 0.0316(11)
C8 0.0388(11) 0.0343(10) 0.0254(9) 0.0035(8) 0.0071(8) 0.0246(9)
C9 0.0364(11) 0.0415(11) 0.0300(10) 0.0029(8) 0.0037(8) 0.0286(10)
C10 0.0346(11) 0.0420(12) 0.0237(9) -0.0019(8) -0.0004(8) 0.0236(10)
C11 0.0340(10) 0.0273(9) 0.0210(8) -0.0017(7) -0.0035(7) 0.0164(8)
C12 0.0339(10) 0.0262(9) 0.0226(9) 0.0003(7) -0.0019(8) 0.0164(8)
C13 0.0398(11) 0.0254(9) 0.0227(9) 0.0003(7) -0.0040(8) 0.0145(9)
C14 0.0436(12) 0.0359(11) 0.0258(9) 0.0009(8) 0.0006(9) 0.0192(10)
C15 0.0548(15) 0.0431(13) 0.0286(11) 0.0059(9) 0.0087(10) 0.0192(11)
C16 0.0798(19) 0.0416(13) 0.0223(10) 0.0076(9) 0.0000(11) 0.0221(13)
C17 0.0684(17) 0.0375(12) 0.0347(12) 0.0082(10) -0.0072(11) 0.0251(12)
C18 0.0523(13) 0.0295(10) 0.0306(10) 0.0021(8) -0.0089(10) 0.0218(10)
C19 0.0598(15) 0.0375(12) 0.0396(12) 0.0019(10) -0.0107(11) 0.0330(12)
C20 0.0473(13) 0.0394(12) 0.0386(11) -0.0044(9) -0.0060(10) 0.0310(11)
C21 0.0338(10) 0.0328(10) 0.0269(9) -0.0015(8) -0.0051(8) 0.0216(9)
C22 0.0352(11) 0.0334(10) 0.0291(10) -0.0002(8) -0.0018(8) 0.0220(9)
C23 0.0406(12) 0.0341(11) 0.0404(12) 0.0057(9) 0.0040(9) 0.0218(10)
C24 0.0560(15) 0.0450(14) 0.0482(14) 0.0088(11) 0.0191(12) 0.0275(12)
C25 0.0686(19) 0.0496(16) 0.0685(19) 0.0130(14) 0.0323(16) 0.0258(15)
C26 0.064(2) 0.0521(17) 0.093(2) 0.0195(17) 0.0364(19) 0.0231(16)
C27 0.0532(16) 0.0360(14) 0.086(2) 0.0072(14) 0.0121(15) 0.0146(12)
C28 0.0525(15) 0.0352(12) 0.0526(14) 0.0041(10) 0.0038(11) 0.0237(11)
C29 0.0515(15) 0.0311(12) 0.0621(16) -0.0057(11) -0.0010(12) 0.0221(11)
C30 0.0391(12) 0.0400(12) 0.0423(12) -0.0063(10) -0.0034(9) 0.0261(10)
C31 0.0414(11) 0.0394(11) 0.0205(8) 0.0001(8) 0.0026(8) 0.0285(10)
C32 0.0378(11) 0.0346(11) 0.0262(9) 0.0057(8) 0.0075(8) 0.0248(9)
C33 0.0414(12) 0.0378(11) 0.0345(11) 0.0111(9) 0.0141(9) 0.0278(10)
C34 0.0394(12) 0.0552(14) 0.0439(13) 0.0184(11) 0.0152(10) 0.0326(11)
C35 0.0439(14) 0.0671(19) 0.0758(19) 0.0324(15) 0.0219(13) 0.0409(14)
C36 0.0615(18) 0.0638(19) 0.096(2) 0.0369(17) 0.0346(17) 0.0522(17)
C37 0.0586(16) 0.0407(13) 0.0782(19) 0.0177(13) 0.0302(14) 0.0375(13)
C38 0.0506(14) 0.0386(12) 0.0453(12) 0.0131(10) 0.0231(11) 0.0317(11)
C39 0.0563(15) 0.0340(11) 0.0423(12) 0.0030(9) 0.0176(11) 0.0280(11)
C40 0.0481(13) 0.0363(11) 0.0317(10) -0.0038(9) 0.0011(9) 0.0263(10)
C41 0.0487(13) 0.0467(12) 0.0213(9) 0.0086(8) 0.0080(8) 0.0359(11)
C42 0.0763(18) 0.0587(15) 0.0279(10) 0.0128(10) 0.0129(11) 0.0529(15)
C43 0.097(2) 0.094(2) 0.0469(15) 0.0157(16) 0.0101(15) 0.084(2)
C44 0.081(2) 0.124(3) 0.0588(18) 0.020(2) -0.0059(17) 0.083(3)
C45 0.0503(15) 0.081(2) 0.0406(13) 0.0001(13) -0.0110(11) 0.0417(15)
C46 0.0430(12) 0.0539(14) 0.0233(9) 0.0075(9) 0.0028(8) 0.0332(11)
C47 0.0345(11) 0.0412(12) 0.0212(9) -0.0007(8) -0.0037(8) 0.0198(9)
C48 0.0398(11) 0.0325(10) 0.0202(8) -0.0017(7) 0.0024(8) 0.0224(9)
C49 0.0373(11) 0.0317(10) 0.0264(9) 0.0054(8) 0.0041(8) 0.0219(9)
C50 0.0458(13) 0.0449(13) 0.0395(11) 0.0059(10) 0.0129(10) 0.0276(11)
C51 0.0418(13) 0.0547(15) 0.0505(14) 0.0158(12) 0.0174(11) 0.0225(12)
C52 0.0410(13) 0.0381(13) 0.0507(14) 0.0116(11) 0.0022(11) 0.0096(11)
C53 0.0467(13) 0.0306(11) 0.0398(12) 0.0062(9) -0.0027(10) 0.0155(10)
C54 0.0375(11) 0.0282(10) 0.0267(9) 0.0059(8) 0.0017(8) 0.0192(9)
C55 0.0408(12) 0.0265(10) 0.0286(9) -0.0014(8) 0.0020(8) 0.0164(9)
C56 0.0550(14) 0.0293(11) 0.0415(12) -0.0008(9) 0.0047(11) 0.0203(11)
C57 0.0640(17) 0.0283(11) 0.0550(15) -0.0067(11) 0.0084(13) 0.0177(12)
C58 0.0513(15) 0.0399(13) 0.0480(14) -0.0122(11) 0.0011(12) 0.0090(12)
C59 0.0394(13) 0.0400(13) 0.0414(12) -0.0073(10) -0.0031(10) 0.0119(10)
C60 0.0361(11) 0.0298(10) 0.0296(10) -0.0023(8) 0.0013(8) 0.0101(9)
C61 0.0288(10) 0.0326(10) 0.0333(10) 0.0005(8) -0.0008(8) 0.0155(9)
C62 0.0330(10) 0.0279(10) 0.0351(10) 0.0017(8) 0.0077(8) 0.0165(9)
C63 0.0374(11) 0.0235(9) 0.0326(10) -0.0006(8) 0.0030(9) 0.0121(9)
C64 0.0483(13) 0.0353(12) 0.0351(11) 0.0025(9) 0.0095(10) 0.0167(10)
C65 0.0641(17) 0.0432(14) 0.0290(11) 0.0032(10) 0.0087(11) 0.0168(12)
C66 0.0723(19) 0.0429(14) 0.0323(12) 0.0065(10) -0.0048(12) 0.0221(13)
C67 0.0580(15) 0.0365(12) 0.0362(12) 0.0026(9) -0.0048(10) 0.0259(11)
C68 0.0437(12) 0.0259(10) 0.0277(10) -0.0008(8) 0.0008(8) 0.0156(9)

loop_
_atom_type_symbol
_atom_type_description
_atom_type_number_in_cell
_atom_type_scat_dispersion_real
_atom_type_scat_dispersion_imag
_atom_type_scat_source
C C 684 0.0033 0.0016
; International Tables for Crystallography (1992). 
Vol. C, Tables 4.2.6.8 and 6.1.1.4
;
H H 540 0.0000 0.0000
; International Tables for Crystallography (1992). 
Vol. C, Tables 4.2.6.8 and 6.1.1.4
;
N N 18 0.0061 0.0033
; International Tables for Crystallography (1992). 
Vol. C, Tables 4.2.6.8 and 6.1.1.4
;
Ni Ni 9 0.3393 1.1124
; International Tables for Crystallography (1992). 
Vol. C, Tables 4.2.6.8 and 6.1.1.4
;
O O 54 0.0106 0.0060
; International Tables for Crystallography (1992). 
Vol. C, Tables 4.2.6.8 and 6.1.1.4
;
P P 18 0.1023 0.0942
; International Tables for Crystallography (1992). 
Vol. C, Tables 4.2.6.8 and 6.1.1.4
;

loop_
_geom_angle_atom_site_label_1
_geom_angle_atom_site_label_2
_geom_angle_atom_site_label_3
_geom_angle
C48 Ni1 C62 155.87(9)
C48 Ni1 C61 119.37(8)
C62 Ni1 C61 39.11(8)
C48 Ni1 C47 39.28(8)
C62 Ni1 C47 119.88(9)
C61 Ni1 C47 95.60(8)
C48 Ni1 P2 95.93(6)
C62 Ni1 P2 95.80(6)
C61 Ni1 P2 92.20(6)
C47 Ni1 P2 130.65(6)
C48 Ni1 P1 95.36(6)
C62 Ni1 P1 97.31(6)
C61 Ni1 P1 131.21(6)
C47 Ni1 P1 91.03(6)
P2 Ni1 P1 118.85(2)
O1 P1 O2 102.50(7)
O1 P1 N1 102.92(8)
O2 P1 N1 95.86(8)
O1 P1 Ni1 114.16(6)
O2 P1 Ni1 127.94(5)
N1 P1 Ni1 109.65(6)
O4 P2 O3 102.02(8)
O4 P2 N2 103.52(8)
O3 P2 N2 96.55(8)
O4 P2 Ni1 114.81(6)
O3 P2 Ni1 126.77(6)
N2 P2 Ni1 109.70(7)
C1 O1 P1 122.07(12)
C11 O2 P1 116.39(12)
C21 O3 P2 117.13(12)
C31 O4 P2 122.26(12)
C41 N1 C54 110.51(15)
C41 N1 P1 113.25(14)
C54 N1 P1 112.13(13)
C55 N2 C68 111.56(17)
C55 N2 P2 111.92(13)
C68 N2 P2 110.85(13)
C2 C1 O1 119.93(17)
C2 C1 C10 123.48(18)
O1 C1 C10 116.48(17)
C1 C2 C3 117.74(17)
C1 C2 C12 120.40(17)
C3 C2 C12 121.84(17)
C4 C3 C8 118.45(18)
C4 C3 C2 122.40(18)
C8 C3 C2 119.09(18)
C5 C4 C3 120.4(2)
C5 C4 H4 119.8
C3 C4 H4 119.8
C4 C5 C6 120.3(2)
C4 C5 H5 119.8
C6 C5 H5 119.8
C7 C6 C5 120.5(2)
C7 C6 H6 119.7
C5 C6 H6 119.7
C6 C7 C8 121.4(2)
C6 C7 H7 119.3
C8 C7 H7 119.3
C7 C8 C9 121.87(19)
C7 C8 C3 118.9(2)
C9 C8 C3 119.24(18)
C10 C9 C8 120.80(18)
C10 C9 H9 119.6
C8 C9 H9 119.6
C9 C10 C1 118.98(19)
C9 C10 H10 120.5
C1 C10 H10 120.5
C12 C11 O2 118.75(17)
C12 C11 C20 122.50(18)
O2 C11 C20 118.72(18)
C11 C12 C13 118.32(18)
C11 C12 C2 120.18(16)
C13 C12 C2 121.25(18)
C14 C13 C18 117.90(19)
C14 C13 C12 123.05(19)
C18 C13 C12 119.0(2)
C15 C14 C13 121.5(2)
C15 C14 H14 119.3
C13 C14 H14 119.3
C14 C15 C16 120.9(2)
C14 C15 H15 119.6
C16 C15 H15 119.6
C17 C16 C15 119.3(2)
C17 C16 H16 120.3
C15 C16 H16 120.3
C16 C17 C18 121.3(2)
C16 C17 H17 119.4
C18 C17 H17 119.4
C19 C18 C17 121.6(2)
C19 C18 C13 119.24(19)
C17 C18 C13 119.1(2)
C20 C19 C18 121.4(2)
C20 C19 H19 119.3
C18 C19 H19 119.3
C19 C20 C11 119.2(2)
C19 C20 H20 120.4
C11 C20 H20 120.4
C22 C21 O3 119.23(18)
C22 C21 C30 122.7(2)
O3 C21 C30 118.07(18)
C21 C22 C23 118.52(19)
C21 C22 C32 120.02(19)
C23 C22 C32 121.34(18)
C24 C23 C28 118.1(2)
C24 C23 C22 123.4(2)
C28 C23 C22 118.4(2)
C25 C24 C23 120.6(3)
C25 C24 H24 119.7
C23 C24 H24 119.7
C24 C25 C26 122.2(3)
C24 C25 H25 118.9
C26 C25 H25 118.9
C27 C26 C25 119.5(3)
C27 C26 H26 120.2
C25 C26 H26 120.2
C26 C27 C28 120.6(3)
C26 C27 H27 119.7
C28 C27 H27 119.7
C29 C28 C23 120.0(2)
C29 C28 C27 121.0(2)
C23 C28 C27 118.9(2)
C30 C29 C28 121.7(2)
C30 C29 H29 119.2
C28 C29 H29 119.2
C29 C30 C21 118.5(2)
C29 C30 H30 120.8
C21 C30 H30 120.8
C32 C31 O4 120.22(19)
C32 C31 C40 122.90(19)
O4 C31 C40 116.80(19)
C31 C32 C33 117.3(2)
C31 C32 C22 120.17(18)
C33 C32 C22 122.5(2)
C38 C33 C34 119.1(2)
C38 C33 C32 119.1(2)
C34 C33 C32 121.8(2)
C35 C34 C33 119.9(3)
C35 C34 H34 120.0
C33 C34 H34 120.0
C34 C35 C36 121.0(3)
C34 C35 H35 119.5
C36 C35 H35 119.5
C37 C36 C35 120.8(2)
C37 C36 H36 119.6
C35 C36 H36 119.6
C36 C37 C38 121.1(3)
C36 C37 H37 119.4
C38 C37 H37 119.4
C39 C38 C37 122.4(2)
C39 C38 C33 119.5(2)
C37 C38 C33 118.0(3)
C40 C39 C38 120.7(2)
C40 C39 H39 119.7
C38 C39 H39 119.7
C39 C40 C31 119.2(2)
C39 C40 H40 120.4
C31 C40 H40 120.4
C42 C41 C46 121.8(2)
C42 C41 N1 118.7(2)
C46 C41 N1 119.51(18)
C43 C42 C41 120.8(3)
C43 C42 H42 119.6
C41 C42 H42 119.6
C42 C43 C44 118.4(3)
C42 C43 H43 120.8
C44 C43 H43 120.8
C43 C44 C45 122.2(3)
C43 C44 H44 118.9
C45 C44 H44 118.9
C44 C45 C46 119.7(3)
C44 C45 H45 120.2
C46 C45 H45 120.2
C45 C46 C41 117.1(2)
C45 C46 C47 119.4(2)
C41 C46 C47 123.3(2)
C48 C47 C46 123.4(2)
C48 C47 Ni1 68.84(11)
C46 C47 Ni1 121.42(14)
C48 C47 H47 112.2
C46 C47 H47 112.2
Ni1 C47 H47 112.2
C47 C48 C49 125.40(18)
C47 C48 Ni1 71.87(12)
C49 C48 Ni1 114.38(13)
C47 C48 H48 112.9
C49 C48 H48 112.9
Ni1 C48 H48 112.9
C54 C49 C50 116.9(2)
C54 C49 C48 123.69(18)
C50 C49 C48 119.41(19)
C51 C50 C49 121.2(2)
C51 C50 H50 119.4
C49 C50 H50 119.4
C52 C51 C50 120.3(2)
C52 C51 H51 119.9
C50 C51 H51 119.9
C53 C52 C51 120.5(2)
C53 C52 H52 119.8
C51 C52 H52 119.8
C52 C53 C54 119.7(2)
C52 C53 H53 120.1
C54 C53 H53 120.1
C53 C54 C49 121.4(2)
C53 C54 N1 118.36(19)
C49 C54 N1 120.19(19)
C56 C55 C60 121.5(2)
C56 C55 N2 118.0(2)
C60 C55 N2 120.50(18)
C55 C56 C57 119.8(3)
C55 C56 H56 120.1
C57 C56 H56 120.1
C58 C57 C56 119.5(2)
C58 C57 H57 120.2
C56 C57 H57 120.2
C59 C58 C57 120.7(2)
C59 C58 H58 119.6
C57 C58 H58 119.6
C58 C59 C60 121.3(3)
C58 C59 H59 119.3
C60 C59 H59 119.3
C55 C60 C59 117.1(2)
C55 C60 C61 123.31(19)
C59 C60 C61 119.5(2)
C62 C61 C60 124.52(19)
C62 C61 Ni1 69.31(12)
C60 C61 Ni1 119.68(15)
C62 C61 H61 112.3
C60 C61 H61 112.3
Ni1 C61 H61 112.3
C61 C62 C63 125.48(19)
C61 C62 Ni1 71.58(12)
C63 C62 Ni1 113.97(15)
C61 C62 H62 113.0
C63 C62 H62 113.0
Ni1 C62 H62 113.0
C68 C63 C64 117.8(2)
C68 C63 C62 123.41(19)
C64 C63 C62 118.8(2)
C65 C64 C63 120.8(2)
C65 C64 H64 119.6
C63 C64 H64 119.6
C66 C65 C64 121.1(2)
C66 C65 H65 119.5
C64 C65 H65 119.5
C65 C66 C67 119.0(2)
C65 C66 H66 120.5
C67 C66 H66 120.5
C68 C67 C66 120.3(2)
C68 C67 H67 119.9
C66 C67 H67 119.9
C67 C68 C63 121.0(2)
C67 C68 N2 117.7(2)
C63 C68 N2 121.28(19)

loop_
_geom_bond_atom_site_label_1
_geom_bond_atom_site_label_2
_geom_bond_distance
Ni1 C48 2.072(2)
Ni1 C62 2.081(2)
Ni1 C61 2.110(2)
Ni1 C47 2.111(2)
Ni1 P2 2.1228(5)
Ni1 P1 2.1270(5)
P1 O1 1.6249(14)
P1 O2 1.6419(14)
P1 N1 1.7135(17)
P2 O4 1.6289(14)
P2 O3 1.6406(15)
P2 N2 1.7237(18)
O1 C1 1.399(2)
O2 C11 1.400(2)
O3 C21 1.392(3)
O4 C31 1.402(2)
N1 C41 1.443(3)
N1 C54 1.462(3)
N2 C55 1.457(3)
N2 C68 1.470(3)
C1 C2 1.363(3)
C1 C10 1.407(3)
C2 C3 1.439(3)
C2 C12 1.491(3)
C3 C4 1.425(3)
C3 C8 1.429(3)
C4 C5 1.384(3)
C4 H4 0.9500
C5 C6 1.403(4)
C5 H5 0.9500
C6 C7 1.356(3)
C6 H6 0.9500
C7 C8 1.414(3)
C7 H7 0.9500
C8 C9 1.419(3)
C9 C10 1.364(3)
C9 H9 0.9500
C10 H10 0.9500
C11 C12 1.379(3)
C11 C20 1.410(3)
C12 C13 1.432(3)
C13 C14 1.412(3)
C13 C18 1.424(3)
C14 C15 1.367(3)
C14 H14 0.9500
C15 C16 1.403(4)
C15 H15 0.9500
C16 C17 1.369(4)
C16 H16 0.9500
C17 C18 1.421(3)
C17 H17 0.9500
C18 C19 1.418(4)
C19 C20 1.352(3)
C19 H19 0.9500
C20 H20 0.9500
C21 C22 1.379(3)
C21 C30 1.406(3)
C22 C23 1.438(3)
C22 C32 1.487(3)
C23 C24 1.411(3)
C23 C28 1.424(3)
C24 C25 1.359(4)
C24 H24 0.9500
C25 C26 1.392(5)
C25 H25 0.9500
C26 C27 1.357(5)
C26 H26 0.9500
C27 C28 1.438(4)
C27 H27 0.9500
C28 C29 1.390(4)
C29 C30 1.376(4)
C29 H29 0.9500
C30 H30 0.9500
C31 C32 1.375(3)
C31 C40 1.408(3)
C32 C33 1.434(3)
C33 C38 1.429(4)
C33 C34 1.430(4)
C34 C35 1.372(3)
C34 H34 0.9500
C35 C36 1.392(5)
C35 H35 0.9500
C36 C37 1.360(5)
C36 H36 0.9500
C37 C38 1.428(3)
C37 H37 0.9500
C38 C39 1.407(4)
C39 C40 1.358(3)
C39 H39 0.9500
C40 H40 0.9500
C41 C42 1.395(3)
C41 C46 1.406(3)
C42 C43 1.365(4)
C42 H42 0.9500
C43 C44 1.385(6)
C43 H43 0.9500
C44 C45 1.401(5)
C44 H44 0.9500
C45 C46 1.403(3)
C45 H45 0.9500
C46 C47 1.464(3)
C47 C48 1.406(3)
C47 H47 1.0000
C48 C49 1.474(3)
C48 H48 1.0000
C49 C54 1.399(3)
C49 C50 1.411(3)
C50 C51 1.381(4)
C50 H50 0.9500
C51 C52 1.374(4)
C51 H51 0.9500
C52 C53 1.372(4)
C52 H52 0.9500
C53 C54 1.395(3)
C53 H53 0.9500
C55 C56 1.387(3)
C55 C60 1.398(3)
C56 C57 1.399(4)
C56 H56 0.9500
C57 C58 1.380(5)
C57 H57 0.9500
C58 C59 1.370(4)
C58 H58 0.9500
C59 C60 1.417(3)
C59 H59 0.9500
C60 C61 1.470(3)
C61 C62 1.403(3)
C61 H61 1.0000
C62 C63 1.485(3)
C62 H62 1.0000
C63 C68 1.395(3)
C63 C64 1.400(3)
C64 C65 1.395(4)
C64 H64 0.9500
C65 C66 1.366(4)
C65 H65 0.9500
C66 C67 1.401(4)
C66 H66 0.9500
C67 C68 1.391(3)
C67 H67 0.9500

loop_
_geom_torsion_atom_site_label_1
_geom_torsion_atom_site_label_2
_geom_torsion_atom_site_label_3
_geom_torsion_atom_site_label_4
_geom_torsion
C48 Ni1 P1 O1 125.98(8)
C62 Ni1 P1 O1 -33.44(9)
C61 Ni1 P1 O1 -11.50(10)
C47 Ni1 P1 O1 86.86(8)
P2 Ni1 P1 O1 -134.23(6)
C48 Ni1 P1 O2 -103.45(9)
C62 Ni1 P1 O2 97.13(9)
C61 Ni1 P1 O2 119.08(10)
C47 Ni1 P1 O2 -142.56(9)
P2 Ni1 P1 O2 -3.65(7)
C48 Ni1 P1 N1 11.12(9)
C62 Ni1 P1 N1 -148.30(9)
C61 Ni1 P1 N1 -126.36(10)
C47 Ni1 P1 N1 -28.00(9)
P2 Ni1 P1 N1 110.92(7)
C48 Ni1 P2 O4 -30.05(9)
C62 Ni1 P2 O4 128.83(9)
C61 Ni1 P2 O4 89.78(9)
C47 Ni1 P2 O4 -9.51(11)
P1 Ni1 P2 O4 -129.51(7)
C48 Ni1 P2 O3 99.14(9)
C62 Ni1 P2 O3 -101.98(9)
C61 Ni1 P2 O3 -141.03(9)
C47 Ni1 P2 O3 119.68(11)
P1 Ni1 P2 O3 -0.32(8)
C48 Ni1 P2 N2 -146.10(9)
C62 Ni1 P2 N2 12.78(9)
C61 Ni1 P2 N2 -26.27(8)
C47 Ni1 P2 N2 -125.56(10)
P1 Ni1 P2 N2 114.44(7)
O2 P1 O1 C1 41.05(15)
N1 P1 O1 C1 -58.05(15)
Ni1 P1 O1 C1 -176.80(12)
O1 P1 O2 C11 48.96(14)
N1 P1 O2 C11 153.61(14)
Ni1 P1 O2 C11 -85.82(14)
O4 P2 O3 C21 47.49(15)
N2 P2 O3 C21 152.86(14)
Ni1 P2 O3 C21 -86.52(14)
O3 P2 O4 C31 42.25(18)
N2 P2 O4 C31 -57.61(18)
Ni1 P2 O4 C31 -177.15(14)
O1 P1 N1 C41 -53.43(15)
O2 P1 N1 C41 -157.72(14)
Ni1 P1 N1 C41 68.43(14)
O1 P1 N1 C54 -179.32(14)
O2 P1 N1 C54 76.39(15)
Ni1 P1 N1 C54 -57.47(15)
O4 P2 N2 C55 -56.07(15)
O3 P2 N2 C55 -160.14(14)
Ni1 P2 N2 C55 66.93(14)
O4 P2 N2 C68 178.68(14)
O3 P2 N2 C68 74.61(15)
Ni1 P2 N2 C68 -58.32(15)
P1 O1 C1 C2 -66.6(2)
P1 O1 C1 C10 117.21(17)
O1 C1 C2 C3 174.41(16)
C10 C1 C2 C3 -9.6(3)
O1 C1 C2 C12 -7.1(3)
C10 C1 C2 C12 168.90(19)
C1 C2 C3 C4 -170.66(18)
C12 C2 C3 C4 10.8(3)
C1 C2 C3 C8 6.4(3)
C12 C2 C3 C8 -172.10(18)
C8 C3 C4 C5 0.2(3)
C2 C3 C4 C5 177.27(19)
C3 C4 C5 C6 0.1(3)
C4 C5 C6 C7 0.5(3)
C5 C6 C7 C8 -1.5(3)
C6 C7 C8 C9 -176.9(2)
C6 C7 C8 C3 1.8(3)
C4 C3 C8 C7 -1.1(3)
C2 C3 C8 C7 -178.30(18)
C4 C3 C8 C9 177.62(18)
C2 C3 C8 C9 0.4(3)
C7 C8 C9 C10 174.1(2)
C3 C8 C9 C10 -4.6(3)
C8 C9 C10 C1 1.9(3)
C2 C1 C10 C9 5.6(3)
O1 C1 C10 C9 -178.33(18)
P1 O2 C11 C12 -76.8(2)
P1 O2 C11 C20 105.12(19)
O2 C11 C12 C13 176.16(17)
C20 C11 C12 C13 -5.8(3)
O2 C11 C12 C2 1.8(3)
C20 C11 C12 C2 179.9(2)
C1 C2 C12 C11 54.3(3)
C3 C2 C12 C11 -127.3(2)
C1 C2 C12 C13 -119.9(2)
C3 C2 C12 C13 58.6(3)
C11 C12 C13 C14 -171.2(2)
C2 C12 C13 C14 3.1(3)
C11 C12 C13 C18 5.7(3)
C2 C12 C13 C18 -179.99(19)
C18 C13 C14 C15 0.4(3)
C12 C13 C14 C15 177.3(2)
C13 C14 C15 C16 0.6(4)
C14 C15 C16 C17 0.0(4)
C15 C16 C17 C18 -1.7(4)
C16 C17 C18 C19 -174.4(2)
C16 C17 C18 C13 2.7(4)
C14 C13 C18 C19 175.1(2)
C12 C13 C18 C19 -1.9(3)
C14 C13 C18 C17 -1.9(3)
C12 C13 C18 C17 -179.0(2)
C17 C18 C19 C20 174.8(2)
C13 C18 C19 C20 -2.2(4)
C18 C19 C20 C11 2.3(4)
C12 C11 C20 C19 1.8(3)
O2 C11 C20 C19 179.8(2)
P2 O3 C21 C22 -77.8(2)
P2 O3 C21 C30 104.50(19)
O3 C21 C22 C23 179.81(18)
C30 C21 C22 C23 -2.6(3)
O3 C21 C22 C32 3.8(3)
C30 C21 C22 C32 -178.6(2)
C21 C22 C23 C24 -172.4(2)
C32 C22 C23 C24 3.5(3)
C21 C22 C23 C28 5.3(3)
C32 C22 C23 C28 -178.8(2)
C28 C23 C24 C25 2.0(4)
C22 C23 C24 C25 179.7(3)
C23 C24 C25 C26 -1.4(5)
C24 C25 C26 C27 1.1(6)
C25 C26 C27 C28 -1.3(6)
C24 C23 C28 C29 174.1(3)
C22 C23 C28 C29 -3.7(4)
C24 C23 C28 C27 -2.2(4)
C22 C23 C28 C27 180.0(3)
C26 C27 C28 C29 -174.3(3)
C26 C27 C28 C23 1.9(5)
C23 C28 C29 C30 -0.6(4)
C27 C28 C29 C30 175.6(3)
C28 C29 C30 C21 3.4(4)
C22 C21 C30 C29 -1.7(3)
O3 C21 C30 C29 175.9(2)
P2 O4 C31 C32 -65.7(2)
P2 O4 C31 C40 117.46(17)
O4 C31 C32 C33 171.58(17)
C40 C31 C32 C33 -11.8(3)
O4 C31 C32 C22 -8.6(3)
C40 C31 C32 C22 168.03(19)
C21 C22 C32 C31 53.4(3)
C23 C22 C32 C31 -122.4(2)
C21 C22 C32 C33 -126.8(2)
C23 C22 C32 C33 57.4(3)
C31 C32 C33 C38 7.9(3)
C22 C32 C33 C38 -171.92(19)
C31 C32 C33 C34 -169.38(19)
C22 C32 C33 C34 10.8(3)
C38 C33 C34 C35 -2.6(3)
C32 C33 C34 C35 174.7(2)
C33 C34 C35 C36 1.6(4)
C34 C35 C36 C37 -0.5(4)
C35 C36 C37 C38 0.5(4)
C36 C37 C38 C39 -178.1(3)
C36 C37 C38 C33 -1.4(4)
C34 C33 C38 C39 179.2(2)
C32 C33 C38 C39 1.8(3)
C34 C33 C38 C37 2.4(3)
C32 C33 C38 C37 -174.9(2)
C37 C38 C39 C40 168.1(2)
C33 C38 C39 C40 -8.4(3)
C38 C39 C40 C31 5.0(3)
C32 C31 C40 C39 5.5(3)
O4 C31 C40 C39 -177.76(19)
C54 N1 C41 C42 -106.8(2)
P1 N1 C41 C42 126.43(18)
C54 N1 C41 C46 73.6(2)
P1 N1 C41 C46 -53.1(2)
C46 C41 C42 C43 0.1(4)
N1 C41 C42 C43 -179.4(2)
C41 C42 C43 C44 1.9(4)
C42 C43 C44 C45 -1.8(5)
C43 C44 C45 C46 -0.4(5)
C44 C45 C46 C41 2.3(4)
C44 C45 C46 C47 -172.9(2)
C42 C41 C46 C45 -2.2(3)
N1 C41 C46 C45 177.3(2)
C42 C41 C46 C47 172.7(2)
N1 C41 C46 C47 -7.8(3)
C45 C46 C47 C48 136.6(2)
C41 C46 C47 C48 -38.2(3)
C45 C46 C47 Ni1 -139.3(2)
C41 C46 C47 Ni1 45.8(3)
C62 Ni1 C47 C48 -163.75(12)
C61 Ni1 C47 C48 -131.19(12)
P2 Ni1 C47 C48 -33.44(15)
P1 Ni1 C47 C48 97.21(11)
C48 Ni1 C47 C46 -117.1(2)
C62 Ni1 C47 C46 79.1(2)
C61 Ni1 C47 C46 111.68(19)
P2 Ni1 C47 C46 -150.57(15)
P1 Ni1 C47 C46 -19.91(18)
C46 C47 C48 C49 7.0(3)
Ni1 C47 C48 C49 -107.47(19)
C46 C47 C48 Ni1 114.48(19)
C62 Ni1 C48 C47 36.4(2)
C61 Ni1 C48 C47 59.25(14)
P2 Ni1 C48 C47 155.14(11)
P1 Ni1 C48 C47 -85.06(12)
C62 Ni1 C48 C49 157.80(17)
C61 Ni1 C48 C49 -179.36(13)
C47 Ni1 C48 C49 121.4(2)
P2 Ni1 C48 C49 -83.47(14)
P1 Ni1 C48 C49 36.34(14)
C47 C48 C49 C54 33.2(3)
Ni1 C48 C49 C54 -51.2(2)
C47 C48 C49 C50 -147.3(2)
Ni1 C48 C49 C50 128.29(18)
C54 C49 C50 C51 -1.0(3)
C48 C49 C50 C51 179.5(2)
C49 C50 C51 C52 0.9(4)
C50 C51 C52 C53 -0.5(4)
C51 C52 C53 C54 0.2(4)
C52 C53 C54 C49 -0.3(3)
C52 C53 C54 N1 -179.9(2)
C50 C49 C54 C53 0.7(3)
C48 C49 C54 C53 -179.82(19)
C50 C49 C54 N1 -179.69(19)
C48 C49 C54 N1 -0.2(3)
C41 N1 C54 C53 112.7(2)
P1 N1 C54 C53 -119.88(18)
C41 N1 C54 C49 -66.9(2)
P1 N1 C54 C49 60.5(2)
C68 N2 C55 C56 -111.1(2)
P2 N2 C55 C56 124.07(18)
C68 N2 C55 C60 70.8(2)
P2 N2 C55 C60 -54.0(2)
C60 C55 C56 C57 2.3(4)
N2 C55 C56 C57 -175.8(2)
C55 C56 C57 C58 0.5(4)
C56 C57 C58 C59 -2.1(4)
C57 C58 C59 C60 0.8(4)
C56 C55 C60 C59 -3.5(3)
N2 C55 C60 C59 174.5(2)
C56 C55 C60 C61 174.7(2)
N2 C55 C60 C61 -7.3(3)
C58 C59 C60 C55 1.9(3)
C58 C59 C60 C61 -176.3(2)
C55 C60 C61 C62 -36.7(3)
C59 C60 C61 C62 141.4(2)
C55 C60 C61 Ni1 47.4(3)
C59 C60 C61 Ni1 -134.42(19)
C48 Ni1 C61 C62 -165.43(12)
C47 Ni1 C61 C62 -132.29(13)
P2 Ni1 C61 C62 96.50(12)
P1 Ni1 C61 C62 -35.99(15)
C48 Ni1 C61 C60 75.75(18)
C62 Ni1 C61 C60 -118.8(2)
C47 Ni1 C61 C60 108.89(17)
P2 Ni1 C61 C60 -22.32(16)
P1 Ni1 C61 C60 -154.81(13)
C60 C61 C62 C63 5.7(3)
Ni1 C61 C62 C63 -106.8(2)
C60 C61 C62 Ni1 112.5(2)
C48 Ni1 C62 C61 32.4(3)
C47 Ni1 C62 C61 58.11(15)
P2 Ni1 C62 C61 -86.33(12)
P1 Ni1 C62 C61 153.53(11)
C48 Ni1 C62 C63 153.85(17)
C61 Ni1 C62 C63 121.4(2)
C47 Ni1 C62 C63 179.54(14)
P2 Ni1 C62 C63 35.10(15)
P1 Ni1 C62 C63 -85.04(14)
C61 C62 C63 C68 33.1(3)
Ni1 C62 C63 C68 -50.7(3)
C61 C62 C63 C64 -146.5(2)
Ni1 C62 C63 C64 129.66(19)
C68 C63 C64 C65 1.5(3)
C62 C63 C64 C65 -178.9(2)
C63 C64 C65 C66 -1.2(4)
C64 C65 C66 C67 1.1(4)
C65 C66 C67 C68 -1.4(4)
C66 C67 C68 C63 1.8(4)
C66 C67 C68 N2 -179.5(2)
C64 C63 C68 C67 -1.8(3)
C62 C63 C68 C67 178.6(2)
C64 C63 C68 N2 179.5(2)
C62 C63 C68 N2 -0.1(3)
C55 N2 C68 C67 116.4(2)
P2 N2 C68 C67 -118.12(19)
C55 N2 C68 C63 -64.8(2)
P2 N2 C68 C63 60.6(2)

loop_
_platon_squeeze_void_nr
_platon_squeeze_void_average_x
_platon_squeeze_void_average_y
_platon_squeeze_void_average_z
_platon_squeeze_void_volume
_platon_squeeze_void_count_electrons
_platon_squeeze_void_content
1 0.000 0.000 0.077 2052 217 ' '
2 0.333 0.667 0.055 2053 217 ' '
3 0.667 0.333 0.721 2056 217 ' '
